data_4034071
loop_
_publ_author_name
'Liu, Deming'
'Luo, Puying'
'Ge, Junying'
'Jiang, Zilin'
'Peng, Yiyuan'
'Ding, Qiuping'

_publ_section_title
;
 Synthesis of 2-Arylbenzothiazole and 2-Arylthiazole Derivatives via a
 Ru-Catalyzed <i>meta</i>-Selective C-H Nitration Reaction.
;
_journal_issue 20
_journal_name_full 'The Journal of organic chemistry'
_journal_page_first 12784
_journal_page_last 12791
_journal_paper_doi 10.1021/acs.joc.9b01194
_journal_volume 84
_journal_year 2019
_chemical_formula_moiety 'C14 H9 Cl N2 O2 S'
_chemical_formula_sum 'C14 H9 Cl N2 O2 S'
_chemical_formula_weight 304.74
_space_group_crystal_system triclinic
_space_group_IT_number 2
_space_group_name_Hall '-P 1'
_space_group_name_H-M_alt 'P -1'
_atom_sites_solution_hydrogens geom
_atom_sites_solution_primary dual
_audit_creation_date 2017-10-14
_audit_creation_method
;
Olex2 1.2
(compiled 2017.08.10 svn.r3458 for OlexSys, GUI svn.r5381)
;
_cell_angle_alpha 102.731(7)
_cell_angle_beta 90.884(6)
_cell_angle_gamma 112.838(8)
_cell_formula_units_Z 2
_cell_length_a 7.4014(5)
_cell_length_b 7.4304(7)
_cell_length_c 13.2449(9)
_cell_measurement_reflns_used 2624
_cell_measurement_temperature 271.94(10)
_cell_measurement_theta_max 27.6610
_cell_measurement_theta_min 3.7780
_cell_volume 650.66(10)
_computing_cell_refinement 'CrysAlisPro 1.171.38.41 (Rigaku OD, 2015)'
_computing_data_collection 'CrysAlisPro 1.171.38.41 (Rigaku OD, 2015)'
_computing_data_reduction 'CrysAlisPro 1.171.38.41 (Rigaku OD, 2015)'
_computing_molecular_graphics 'Olex2 (Dolomanov et al., 2009)'
_computing_publication_material 'Olex2 (Dolomanov et al., 2009)'
_computing_structure_refinement 'ShelXL (Sheldrick, 2015)'
_computing_structure_solution 'ShelXT (Sheldrick, 2015)'
_diffrn_ambient_environment N~2~
_diffrn_ambient_temperature 271.94(10)
_diffrn_detector 'CCD plate'
_diffrn_detector_area_resol_mean 8.0353
_diffrn_detector_type EosS2
_diffrn_measured_fraction_theta_full 0.998
_diffrn_measured_fraction_theta_max 0.874
_diffrn_measurement_details
;
List of Runs (angles in degrees, time in seconds):

  # Type    Start    End  Width  t~exp~   \w     \q     \k     \f   Frames
--------------------------------------------------------------------------
  1  \w    -83.00  11.00   1.00   17.58    --  -15.84 -77.00-150.00   94
  2  \w    -83.00   1.00   1.00   17.58    --  -15.84 -57.00  60.00   84
  3  \w    -83.00   1.00   1.00   17.58    --  -15.84 -57.00 150.00   84
  4  \w    -88.00 -35.00   1.00   17.58    --  -15.84-178.00 -60.00   53
  5  \w      0.00  68.00   1.00   17.58    --   16.70  57.00  90.00   68
  6  \w     31.00  56.00   1.00   17.58    --   16.70 -99.00 -30.00   25
  7  \w    -47.00  30.00   1.00   17.58    --   16.70 -57.00 -60.00   77
;
_diffrn_measurement_device 'four-circle diffractometer'
_diffrn_measurement_device_type 'SuperNova, Single source at offset, EosS2'
_diffrn_measurement_method '\w scans'
_diffrn_orient_matrix_type 'CrysAlisPro convention (1999,Acta A55,543-557)'
_diffrn_orient_matrix_UB_11 0.0586690000
_diffrn_orient_matrix_UB_12 0.0004081000
_diffrn_orient_matrix_UB_13 -0.0418597000
_diffrn_orient_matrix_UB_21 0.0842628000
_diffrn_orient_matrix_UB_22 0.0719382000
_diffrn_orient_matrix_UB_23 0.0339021000
_diffrn_orient_matrix_UB_31 0.0202123000
_diffrn_orient_matrix_UB_32 -0.0790076000
_diffrn_orient_matrix_UB_33 0.0122962000
_diffrn_radiation_monochromator mirror
_diffrn_radiation_probe x-ray
_diffrn_radiation_type MoK\a
_diffrn_radiation_wavelength 0.71073
_diffrn_reflns_av_R_equivalents 0.0271
_diffrn_reflns_av_unetI/netI 0.0416
_diffrn_reflns_Laue_measured_fraction_full 0.998
_diffrn_reflns_Laue_measured_fraction_max 0.874
_diffrn_reflns_limit_h_max 9
_diffrn_reflns_limit_h_min -10
_diffrn_reflns_limit_k_max 9
_diffrn_reflns_limit_k_min -9
_diffrn_reflns_limit_l_max 11
_diffrn_reflns_limit_l_min -17
_diffrn_reflns_number 7196
_diffrn_reflns_point_group_measured_fraction_full 0.998
_diffrn_reflns_point_group_measured_fraction_max 0.874
_diffrn_reflns_theta_full 25.242
_diffrn_reflns_theta_max 29.107
_diffrn_reflns_theta_min 3.237
_diffrn_source 'micro-focus sealed X-ray tube'
_diffrn_source_type 'SuperNova (Mo) X-ray Source'
_exptl_absorpt_coefficient_mu 0.455
_exptl_absorpt_correction_T_max 1.00000
_exptl_absorpt_correction_T_min 0.67141
_exptl_absorpt_correction_type multi-scan
_exptl_absorpt_process_details
;
CrysAlisPro 1.171.38.41 (Rigaku Oxford Diffraction, 2015)
Empirical absorption correction using spherical harmonics,
 implemented in SCALE3 ABSPACK scaling algorithm.
;
_exptl_crystal_colour colourless
_exptl_crystal_colour_primary colourless
_exptl_crystal_density_diffrn 1.555
_exptl_crystal_description block
_exptl_crystal_F_000 312
_exptl_crystal_size_max 0.1
_exptl_crystal_size_mid 0.09
_exptl_crystal_size_min 0.06
_refine_diff_density_max 0.432
_refine_diff_density_min -0.378
_refine_diff_density_rms 0.056
_refine_ls_extinction_method none
_refine_ls_goodness_of_fit_ref 1.080
_refine_ls_hydrogen_treatment constr
_refine_ls_matrix_type full
_refine_ls_number_parameters 182
_refine_ls_number_reflns 3049
_refine_ls_number_restraints 0
_refine_ls_restrained_S_all 1.080
_refine_ls_R_factor_all 0.0734
_refine_ls_R_factor_gt 0.0548
_refine_ls_shift/su_max 0.000
_refine_ls_shift/su_mean 0.000
_refine_ls_structure_factor_coef Fsqd
_refine_ls_weighting_details 'w=1/[\s^2^(Fo^2^)+(0.0420P)^2^+0.5300P] where P=(Fo^2^+2Fc^2^)/3'
_refine_ls_weighting_scheme calc
_refine_ls_wR_factor_gt 0.1220
_refine_ls_wR_factor_ref 0.1320
_reflns_Friedel_coverage 0.000
_reflns_number_gt 2346
_reflns_number_total 3049
_reflns_threshold_expression 'I > 2\s(I)'
_cod_data_source_file jo9b01194_si_002.cif
_cod_data_source_block ldm20170320-1
_cod_database_code 4034071
_shelxl_version_number 2014-1
_shelx_space_group_comment
;
The symmetry employed for this shelxl refinement is uniquely defined
by the following loop, which should always be used as a source of
symmetry information in preference to the above space-group names.
They are only intended as comments.
;
_shelx_estimated_absorpt_t_max 0.973
_shelx_estimated_absorpt_t_min 0.956
_reflns_odcompleteness_completeness 99.81
_reflns_odcompleteness_iscentric 1
_reflns_odcompleteness_theta 26.32
_olex2_refinement_description
;
1. Fixed Uiso
 At 1.2 times of:
  All C(H) groups
 At 1.5 times of:
  All C(H,H,H) groups
2.a Aromatic/amide H refined with riding coordinates:
 C1(H1), C14(H14), C9(H9), C3(H3), C10(H10), C4(H4)
2.b Idealised Me refined as rotating group:
 C12(H12A,H12B,H12C)
;
_olex2_submission_special_instructions 'No special instructions were received'
_oxdiff_exptl_absorpt_empirical_details
;
Empirical correction (ABSPACK) includes:
- Absorption correction using spherical harmonics
- Frame scaling
;
_oxdiff_exptl_absorpt_empirical_full_max 1.366
_oxdiff_exptl_absorpt_empirical_full_min 0.544

loop_
_space_group_symop_operation_xyz
'x, y, z'
'-x, -y, -z'

loop_
_atom_site_label
_atom_site_type_symbol
_atom_site_fract_x
_atom_site_fract_y
_atom_site_fract_z
_atom_site_U_iso_or_equiv
_atom_site_adp_type
_atom_site_occupancy
_atom_site_site_symmetry_order
_atom_site_calc_flag
_atom_site_refinement_flags_posn
S1 S 0.31460(10) 0.72181(11) 0.44252(5) 0.0381(2) Uani 1 1 d .
Cl02 Cl 0.00210(12) 0.67487(14) 0.81440(6) 0.0591(3) Uani 1 1 d .
N1 N 0.6376(3) 0.7637(3) 0.54315(17) 0.0364(5) Uani 1 1 d .
N2 N 0.5756(4) 0.7456(4) 0.08071(19) 0.0519(7) Uani 1 1 d .
C8 C 0.6699(4) 0.7682(4) 0.3600(2) 0.0338(6) Uani 1 1 d .
C7 C 0.5622(4) 0.7537(4) 0.4519(2) 0.0328(6) Uani 1 1 d .
C5 C 0.4988(4) 0.7483(4) 0.6140(2) 0.0349(6) Uani 1 1 d .
C1 C 0.1572(4) 0.7051(4) 0.6335(2) 0.0381(6) Uani 1 1 d .
H1 H 0.0345 0.6904 0.6059 0.046 Uiso 1 1 calc R
C14 C 0.5785(4) 0.7483(4) 0.2640(2) 0.0365(6) Uani 1 1 d .
H14 H 0.4454 0.7242 0.2564 0.044 Uiso 1 1 calc R
C6 C 0.3130(4) 0.7251(4) 0.5732(2) 0.0339(6) Uani 1 1 d .
C9 C 0.8701(4) 0.8054(4) 0.3681(2) 0.0393(6) Uani 1 1 d .
H9 H 0.9356 0.8225 0.4323 0.047 Uiso 1 1 calc R
O1 O 0.3999(4) 0.6506(6) 0.0680(2) 0.0981(11) Uani 1 1 d .
C2 C 0.1941(4) 0.7085(4) 0.7365(2) 0.0407(6) Uani 1 1 d .
C13 C 0.6855(4) 0.7643(4) 0.1789(2) 0.0371(6) Uani 1 1 d .
C3 C 0.3775(5) 0.7356(4) 0.7800(2) 0.0448(7) Uani 1 1 d .
H3 H 0.3971 0.7402 0.8502 0.054 Uiso 1 1 calc R
C11 C 0.8839(4) 0.7958(4) 0.1839(2) 0.0397(6) Uani 1 1 d .
C10 C 0.9713(4) 0.8168(4) 0.2821(2) 0.0419(7) Uani 1 1 d .
H10 H 1.1041 0.8395 0.2897 0.050 Uiso 1 1 calc R
O2 O 0.6624(4) 0.8250(6) 0.0169(2) 0.1074(12) Uani 1 1 d .
C4 C 0.5302(4) 0.7558(4) 0.7198(2) 0.0433(7) Uani 1 1 d .
H4 H 0.6532 0.7743 0.7489 0.052 Uiso 1 1 calc R
C12 C 1.0034(5) 0.8007(6) 0.0930(2) 0.0576(9) Uani 1 1 d .
H12A H 0.9349 0.6827 0.0378 0.086 Uiso 1 1 calc GR
H12B H 1.1293 0.8037 0.1144 0.086 Uiso 1 1 calc GR
H12C H 1.0225 0.9188 0.0689 0.086 Uiso 1 1 calc GR

loop_
_atom_site_aniso_label
_atom_site_aniso_U_11
_atom_site_aniso_U_22
_atom_site_aniso_U_33
_atom_site_aniso_U_23
_atom_site_aniso_U_13
_atom_site_aniso_U_12
S1 0.0363(3) 0.0498(4) 0.0298(4) 0.0138(3) 0.0043(3) 0.0168(3)
Cl02 0.0681(5) 0.0730(6) 0.0441(5) 0.0206(4) 0.0268(4) 0.0326(4)
N1 0.0378(11) 0.0388(13) 0.0342(12) 0.0116(10) 0.0037(9) 0.0157(10)
N2 0.0524(15) 0.0707(19) 0.0336(13) 0.0129(13) 0.0016(11) 0.0259(14)
C8 0.0385(13) 0.0303(14) 0.0328(13) 0.0088(11) 0.0051(11) 0.0135(11)
C7 0.0351(13) 0.0291(13) 0.0330(14) 0.0080(11) 0.0029(11) 0.0116(11)
C5 0.0406(13) 0.0319(14) 0.0332(14) 0.0107(11) 0.0039(11) 0.0142(11)
C1 0.0402(14) 0.0376(15) 0.0364(14) 0.0111(12) 0.0059(11) 0.0144(12)
C14 0.0370(13) 0.0358(15) 0.0373(15) 0.0093(12) 0.0044(11) 0.0149(11)
C6 0.0392(13) 0.0296(14) 0.0303(13) 0.0086(11) 0.0021(11) 0.0106(11)
C9 0.0406(14) 0.0463(17) 0.0329(14) 0.0119(12) 0.0012(11) 0.0184(13)
O1 0.0517(15) 0.187(3) 0.0508(16) 0.0292(18) 0.0001(12) 0.0426(19)
C2 0.0521(16) 0.0365(16) 0.0331(14) 0.0090(12) 0.0131(12) 0.0169(13)
C13 0.0441(14) 0.0381(15) 0.0304(14) 0.0114(12) 0.0012(11) 0.0163(12)
C3 0.0629(18) 0.0426(17) 0.0307(14) 0.0114(13) 0.0053(13) 0.0216(15)
C11 0.0442(15) 0.0409(16) 0.0377(15) 0.0154(13) 0.0092(12) 0.0178(12)
C10 0.0355(13) 0.0532(18) 0.0425(16) 0.0183(14) 0.0076(12) 0.0198(13)
O2 0.0811(19) 0.175(3) 0.0618(18) 0.074(2) 0.0023(15) 0.023(2)
C4 0.0496(16) 0.0489(18) 0.0327(15) 0.0105(13) -0.0006(12) 0.0211(14)
C12 0.0608(19) 0.080(2) 0.0431(18) 0.0230(17) 0.0211(15) 0.0346(18)

loop_
_atom_type_symbol
_atom_type_description
_atom_type_scat_dispersion_real
_atom_type_scat_dispersion_imag
_atom_type_scat_source
C C 0.0033 0.0016 'International Tables Vol C Tables 4.2.6.8 and 6.1.1.4'
H H 0.0000 0.0000 'International Tables Vol C Tables 4.2.6.8 and 6.1.1.4'
Cl Cl 0.1484 0.1585 'International Tables Vol C Tables 4.2.6.8 and 6.1.1.4'
N N 0.0061 0.0033 'International Tables Vol C Tables 4.2.6.8 and 6.1.1.4'
O O 0.0106 0.0060 'International Tables Vol C Tables 4.2.6.8 and 6.1.1.4'
S S 0.1246 0.1234 'International Tables Vol C Tables 4.2.6.8 and 6.1.1.4'

loop_
_geom_angle_atom_site_label_1
_geom_angle_atom_site_label_2
_geom_angle_atom_site_label_3
_geom_angle
C6 S1 C7 89.19(12)
C7 N1 C5 110.5(2)
O1 N2 C13 118.5(3)
O2 N2 O1 122.1(3)
O2 N2 C13 119.4(3)
C14 C8 C7 121.5(2)
C14 C8 C9 118.2(2)
C9 C8 C7 120.3(2)
N1 C7 S1 115.68(19)
N1 C7 C8 124.5(2)
C8 C7 S1 119.85(19)
N1 C5 C6 115.2(2)
N1 C5 C4 125.9(2)
C6 C5 C4 118.9(2)
C2 C1 C6 116.6(2)
C8 C14 C13 119.9(2)
C5 C6 S1 109.45(19)
C1 C6 S1 128.2(2)
C1 C6 C5 122.3(2)
C10 C9 C8 120.5(2)
C1 C2 Cl02 118.6(2)
C1 C2 C3 122.6(3)
C3 C2 Cl02 118.9(2)
C14 C13 N2 115.7(2)
C14 C13 C11 123.2(2)
C11 C13 N2 121.1(2)
C4 C3 C2 120.3(3)
C13 C11 C10 115.2(2)
C13 C11 C12 125.5(3)
C10 C11 C12 119.3(3)
C9 C10 C11 122.9(3)
C3 C4 C5 119.3(3)

loop_
_geom_bond_atom_site_label_1
_geom_bond_atom_site_label_2
_geom_bond_distance
S1 C7 1.753(3)
S1 C6 1.726(3)
Cl02 C2 1.740(3)
N1 C7 1.298(3)
N1 C5 1.391(3)
N2 O1 1.202(3)
N2 C13 1.474(3)
N2 O2 1.190(3)
C8 C7 1.466(3)
C8 C14 1.382(4)
C8 C9 1.396(3)
C5 C6 1.402(4)
C5 C4 1.402(4)
C1 C6 1.393(4)
C1 C2 1.380(4)
C14 C13 1.388(4)
C9 C10 1.374(4)
C2 C3 1.389(4)
C13 C11 1.392(4)
C3 C4 1.372(4)
C11 C10 1.393(4)
C11 C12 1.503(4)
